data_7011878
loop_
_publ_author_name
'Brammer, Lee'
'Rodger, Colin S.'
'Blake, Alexander J.'
'Brooks, Neil R.'
'Champness, Neil R.'
'Cunningham, John W.'
'Hubberstey, Peter'
'Teat, Simon J.'
'Wilson, Claire'
'Schr\"oder, Martin'

_publ_section_title
;
 Bridging mode flexibility of 1,3-dithiacyclohexane in silver(i)
 co-ordination polymers
;
_journal_issue 22
_journal_name_full 'Journal of the Chemical Society, Dalton Transactions'
_journal_page_first 4134
_journal_paper_doi 10.1039/b205278b
_journal_year 2002
_chemical_formula_moiety 'C4 H14 Ag2 O7 S3'
_chemical_formula_sum 'C4 H14 Ag2 O7 S3'
_chemical_formula_weight 486.07
_chemical_name_common '[Ag2(1,3-[6]aneS2)SO4].3H2O'
_chemical_name_systematic
; 
1,3-dithiacyclohexane bis(silver) sulphate trihydrate
;
_space_group_IT_number 15
_symmetry_cell_setting monoclinic
_symmetry_space_group_name_Hall '-C 2yc'
_symmetry_space_group_name_H-M 'C 1 2/c 1'
_atom_sites_solution_hydrogens geom
_atom_sites_solution_primary direct
_atom_sites_solution_secondary 'difference Fourier synthesis'
_audit_creation_method SHELXL-97
_cell_angle_alpha 90.00
_cell_angle_beta 116.449(2)
_cell_angle_gamma 90.00
_cell_formula_units_Z 8
_cell_length_a 22.876(2)
_cell_length_b 7.0102(5)
_cell_length_c 16.8656(13)
_cell_measurement_reflns_used 6751
_cell_measurement_temperature 150(2)
_cell_measurement_theta_max 29
_cell_measurement_theta_min 3
_cell_volume 2421.6(3)
_computing_cell_refinement 'LSCELL (Clegg, 1996)'
_computing_data_collection 'SMART (Siemens, 1995a)'
_computing_data_reduction 'SAINT (Siemens, 1995b)'
_computing_molecular_graphics 'SHELXTL/PC (Sheldrick, 1994)'
_computing_publication_material 'SHELXL-97; PLATON (Spek, 1999)'
_computing_structure_refinement 'SHELXL-97 (Sheldrick, 1997)'
_computing_structure_solution 'SHELXS-97 (Sheldrick, 1990)'
_diffrn_ambient_temperature 150(2)
_diffrn_measured_fraction_theta_full 0.978
_diffrn_measured_fraction_theta_max 0.914
_diffrn_measurement_device_type 'Siemens SMART CCD area detector'
_diffrn_measurement_method 'area detector scans'
_diffrn_radiation_monochromator graphite
_diffrn_radiation_source 'fine-focus sealed tube'
_diffrn_radiation_type synchrotron
_diffrn_radiation_wavelength 0.68910
_diffrn_reflns_av_R_equivalents 0.0232
_diffrn_reflns_av_sigmaI/netI 0.0288
_diffrn_reflns_limit_h_max 31
_diffrn_reflns_limit_h_min -29
_diffrn_reflns_limit_k_max 5
_diffrn_reflns_limit_k_min -9
_diffrn_reflns_limit_l_max 22
_diffrn_reflns_limit_l_min -22
_diffrn_reflns_number 8132
_diffrn_reflns_theta_full 26.00
_diffrn_reflns_theta_max 29.24
_diffrn_reflns_theta_min 2.46
_diffrn_standards_decay_% 0
_diffrn_standards_number 0
_exptl_absorpt_coefficient_mu 3.766
_exptl_absorpt_correction_T_max 0.647
_exptl_absorpt_correction_T_min 0.552
_exptl_absorpt_correction_type multi-scan
_exptl_absorpt_process_details 'SADABS (Sheldrick, 1996)'
_exptl_crystal_colour colourless
_exptl_crystal_density_diffrn 2.667
_exptl_crystal_density_meas ?
_exptl_crystal_density_method .
_exptl_crystal_description block
_exptl_crystal_F_000 1888
_exptl_crystal_size_max 0.20
_exptl_crystal_size_mid 0.18
_exptl_crystal_size_min 0.14
_refine_diff_density_max 0.92
_refine_diff_density_min -0.73
_refine_diff_density_rms 0.173
_refine_ls_extinction_coef 0.0032(3)
_refine_ls_extinction_expression Fc^*^=kFc[1+0.001xFc^2^\l^3^/sin(2\q)]^-1/4^
_refine_ls_extinction_method SHELXL
_refine_ls_goodness_of_fit_ref 1.126
_refine_ls_hydrogen_treatment 'riding model'
_refine_ls_matrix_type full
_refine_ls_number_parameters 155
_refine_ls_number_reflns 3289
_refine_ls_number_restraints 3
_refine_ls_restrained_S_all 1.126
_refine_ls_R_factor_all 0.0472
_refine_ls_R_factor_gt 0.0383
_refine_ls_shift/su_max 0.001
_refine_ls_shift/su_mean 0.000
_refine_ls_structure_factor_coef Fsqd
_refine_ls_weighting_details 'w=1/[\s^2^(Fo^2^)+(0.0656P)^2^+2.4467P] where P=(Fo^2^+2Fc^2^)/3'
_refine_ls_weighting_scheme calc
_refine_ls_wR_factor_gt 0.0976
_refine_ls_wR_factor_ref 0.1008
_reflns_number_gt 2914
_reflns_number_total 3289
_reflns_threshold_expression >2sigma(I)
_cod_data_source_file b205278b.txt
_cod_data_source_block 13so41
_cod_depositor_comments
;
The following automatic conversions were performed:
'_atom_site_symetry_multiplicity' tag replaced with
'_atom_site_symmetry_multiplicity'.

Automatic conversion script
Id: cif_correct_tags 1440 2010-10-19 06:21:57Z saulius 

The following automatic conversions were performed:

'_refine_ls_weighting_scheme' value 'calc
w=1/[\s^2^(Fo^2^)+(0.0656P)^2^+2.4467P] where P=(Fo^2^+2Fc^2^)/3' was
changed to 'calc'. New tag '_refine_ls_weighting_details' was
created. The value of the new tag was set to
'w=1/[\s^2^(Fo^2^)+(0.0656P)^2^+2.4467P] where P=(Fo^2^+2Fc^2^)/3'.

Automatic conversion script
Id: cif_fix_values 3143 2015-03-26 13:38:13Z robertas 

The following automatic conversions were performed:

'_atom_sites_solution_primary' value 'direct methods' was changed to
'direct'.

'_atom_sites_solution_hydrogens' value 'placed geometrically' was
changed to 'geom'.

Automatic conversion script
Id: cif_fix_values 6452 2018-10-05 10:23:21Z andrius 
;
_cod_original_sg_symbol_H-M C2/c
_cod_database_code 7011878

loop_
_symmetry_equiv_pos_as_xyz
'x, y, z'
'-x, y, -z+1/2'
'x+1/2, y+1/2, z'
'-x+1/2, y+1/2, -z+1/2'
'-x, -y, -z'
'x, -y, z-1/2'
'-x+1/2, -y+1/2, -z'
'x+1/2, -y+1/2, z-1/2'

loop_
_atom_site_label
_atom_site_type_symbol
_atom_site_fract_x
_atom_site_fract_y
_atom_site_fract_z
_atom_site_U_iso_or_equiv
_atom_site_adp_type
_atom_site_occupancy
_atom_site_symmetry_multiplicity
_atom_site_calc_flag
_atom_site_refinement_flags
_atom_site_disorder_assembly
_atom_site_disorder_group
Ag1 Ag 0.0000 0.92082(5) 0.2500 0.01837(12) Uani 1 2 d S . .
Ag2 Ag 0.0000 1.36279(4) 0.2500 0.01864(12) Uani 1 2 d S . .
Ag3 Ag 0.071198(12) 0.64237(3) 0.497737(16) 0.02029(11) Uani 1 1 d . . .
S1 S 0.08055(3) 0.92489(10) 0.40672(4) 0.01464(16) Uani 1 1 d . . .
C2 C 0.07620(15) 1.1378(4) 0.4630(2) 0.0155(5) Uani 1 1 d . . .
H2A H 0.0347 1.1380 0.4682 0.019 Uiso 1 1 calc R . .
H2B H 0.1126 1.1380 0.5237 0.019 Uiso 1 1 calc R . .
S3 S 0.08054(3) 1.35014(9) 0.40644(5) 0.01428(16) Uani 1 1 d . . .
C4 C 0.16106(15) 1.3199(5) 0.4126(2) 0.0180(5) Uani 1 1 d . . .
H4A H 0.1707 1.4300 0.3836 0.022 Uiso 1 1 calc R . .
H4B H 0.1938 1.3193 0.4755 0.022 Uiso 1 1 calc R . .
C5 C 0.16772(15) 1.1362(4) 0.3687(2) 0.0187(6) Uani 1 1 d . . .
H5A H 0.1340 1.1363 0.3062 0.022 Uiso 1 1 calc R . .
H5B H 0.2109 1.1364 0.3683 0.022 Uiso 1 1 calc R . .
C6 C 0.16119(14) 0.9532(4) 0.41227(19) 0.0172(5) Uani 1 1 d . . .
H6A H 0.1942 0.9531 0.4751 0.021 Uiso 1 1 calc R . .
H6B H 0.1704 0.8431 0.3828 0.021 Uiso 1 1 calc R . .
S5 S -0.09865(3) 0.63866(9) 0.31582(5) 0.01257(16) Uani 1 1 d . . .
O1 O -0.06565(12) 0.6442(3) 0.25791(15) 0.0177(4) Uani 1 1 d . . .
O2 O -0.05092(11) 0.5994(3) 0.40805(14) 0.0199(4) Uani 1 1 d . . .
O3 O -0.14758(10) 0.4826(3) 0.28525(13) 0.0182(4) Uani 1 1 d . . .
O4 O -0.13147(12) 0.8215(3) 0.31047(16) 0.0225(5) Uani 1 1 d . . .
O9 O 0.07277(13) 0.8344(4) 0.62687(18) 0.0243(5) Uani 1 1 d D . .
H9B H 0.100(2) 0.742(7) 0.665(3) 0.031(11) Uiso 1 1 d D . .
H9A H 0.086(3) 0.930(8) 0.639(4) 0.043(15) Uiso 1 1 d D . .
O10 O -0.22625(11) 0.9849(4) 0.35133(16) 0.0261(5) Uani 1 1 d . . .
O11 O 0.19664(12) 0.6321(3) 0.59505(18) 0.0257(5) Uani 1 1 d . . .

loop_
_atom_site_aniso_label
_atom_site_aniso_U_11
_atom_site_aniso_U_22
_atom_site_aniso_U_33
_atom_site_aniso_U_23
_atom_site_aniso_U_13
_atom_site_aniso_U_12
Ag1 0.01854(17) 0.01785(19) 0.01393(16) 0.000 0.00293(12) 0.000
Ag2 0.01837(19) 0.01794(19) 0.01454(18) 0.000 0.00276(14) 0.000
Ag3 0.02526(17) 0.01617(16) 0.01928(16) 0.00038(7) 0.00976(11) -0.00171(7)
S1 0.0165(3) 0.0121(3) 0.0135(3) 0.0004(2) 0.0050(2) -0.0002(2)
C2 0.0195(13) 0.0131(13) 0.0142(12) -0.0009(9) 0.0078(11) -0.0012(9)
S3 0.0145(3) 0.0133(3) 0.0135(3) -0.0005(2) 0.0048(3) 0.0009(2)
C4 0.0154(12) 0.0188(13) 0.0185(13) 0.0015(11) 0.0065(10) -0.0018(11)
C5 0.0166(13) 0.0210(15) 0.0200(13) 0.0004(10) 0.0094(11) 0.0012(10)
C6 0.0153(12) 0.0164(13) 0.0178(12) 0.0006(10) 0.0056(10) 0.0049(10)
S5 0.0120(3) 0.0121(3) 0.0136(3) 0.0002(2) 0.0057(3) 0.0001(2)
O1 0.0206(10) 0.0162(10) 0.0212(10) 0.0009(7) 0.0136(9) 0.0004(7)
O2 0.0181(10) 0.0238(11) 0.0153(9) 0.0010(8) 0.0051(8) -0.0052(8)
O3 0.0155(9) 0.0169(10) 0.0183(9) 0.0003(8) 0.0042(7) -0.0052(8)
O4 0.0229(11) 0.0149(10) 0.0315(12) -0.0012(9) 0.0136(9) 0.0060(9)
O9 0.0230(11) 0.0184(11) 0.0265(12) 0.0001(9) 0.0064(10) 0.0002(9)
O10 0.0179(10) 0.0326(13) 0.0251(11) -0.0052(10) 0.0073(9) -0.0019(9)
O11 0.0212(12) 0.0299(13) 0.0250(12) 0.0010(9) 0.0093(10) 0.0016(8)

loop_
_atom_type_symbol
_atom_type_description
_atom_type_scat_dispersion_real
_atom_type_scat_dispersion_imag
_atom_type_scat_source
C C 0.0033 0.0016 'International Tables Vol C Tables 4.2.6.8 and 6.1.1.4'
H H 0.0000 0.0000 'International Tables Vol C Tables 4.2.6.8 and 6.1.1.4'
O O 0.0106 0.0060 'International Tables Vol C Tables 4.2.6.8 and 6.1.1.4'
S S 0.1246 0.1234 'International Tables Vol C Tables 4.2.6.8 and 6.1.1.4'
Ag Ag -0.8971 1.1015 'International Tables Vol C Tables 4.2.6.8 and 6.1.1.4'

loop_
_geom_angle_atom_site_label_1
_geom_angle_atom_site_label_2
_geom_angle_atom_site_label_3
_geom_angle
_geom_angle_site_symmetry_1
_geom_angle_site_symmetry_3
_geom_angle_publ_flag
S1 Ag1 S1 178.67(4) 2 . y
S1 Ag1 O1 83.43(6) 2 . y
S1 Ag1 O1 97.61(6) . . y
S1 Ag1 O1 97.61(6) 2 2 ?
S1 Ag1 O1 83.43(6) . 2 ?
O1 Ag1 O1 77.83(10) . 2 y
S1 Ag1 Ag2 89.336(18) 2 . ?
S1 Ag1 Ag2 89.34(2) . . y
O1 Ag1 Ag2 141.08(5) . . y
O1 Ag1 Ag2 141.08(5) 2 . ?
S3 Ag2 S3 175.86(3) 2 . y
S3 Ag2 O1 84.58(6) 2 1_565 ?
S3 Ag2 O1 98.69(6) . 1_565 y
S3 Ag2 O1 98.69(6) 2 2_565 ?
S3 Ag2 O1 84.58(6) . 2_565 y
O1 Ag2 O1 76.88(10) 1_565 2_565 y
S3 Ag2 Ag1 87.930(17) 2 . ?
S3 Ag2 Ag1 87.93(2) . . y
O1 Ag2 Ag1 141.56(5) 1_565 . y
O1 Ag2 Ag1 141.56(5) 2_565 . ?
O2 Ag3 O2 80.31(8) 5_566 . y
O2 Ag3 O9 75.59(8) 5_566 . y
O2 Ag3 O9 99.51(8) . . y
O2 Ag3 S1 171.13(6) 5_566 . y
O2 Ag3 S1 95.62(5) . . y
O9 Ag3 S1 97.48(6) . . y
O2 Ag3 O11 92.58(7) 5_566 . y
O2 Ag3 O11 171.37(7) . . y
O9 Ag3 O11 83.30(8) . . y
S1 Ag3 O11 92.08(6) . . y
O2 Ag3 S3 86.01(6) 5_566 1_545 y
O2 Ag3 S3 85.03(6) . 1_545 y
O9 Ag3 S3 159.91(6) . 1_545 y
S1 Ag3 S3 101.56(2) . 1_545 y
O11 Ag3 S3 89.62(6) . 1_545 y
C2 S1 C6 100.15(14) . . ?
C2 S1 Ag1 112.75(10) . . ?
C6 S1 Ag1 108.32(10) . . ?
C2 S1 Ag3 106.59(10) . . ?
C6 S1 Ag3 113.96(10) . . ?
Ag1 S1 Ag3 114.26(3) . . ?
S3 C2 S1 112.26(16) . . ?
C2 S3 C4 99.70(14) . . ?
C2 S3 Ag2 114.11(10) . . ?
C4 S3 Ag2 108.84(10) . . ?
C2 S3 Ag3 107.25(10) . 1_565 ?
C4 S3 Ag3 113.82(11) . 1_565 ?
Ag2 S3 Ag3 112.54(3) . 1_565 ?
C5 C4 S3 112.9(2) . . ?
C6 C5 C4 115.1(3) . . ?
C5 C6 S1 112.6(2) . . ?
O4 S5 O2 110.23(14) . . ?
O4 S5 O1 109.55(13) . . ?
O2 S5 O1 110.24(13) . . ?
O4 S5 O3 109.66(14) . . ?
O2 S5 O3 108.57(13) . . ?
O1 S5 O3 108.56(13) . . ?
S5 O1 Ag1 123.60(12) . . ?
S5 O1 Ag2 120.45(11) . 1_545 ?
Ag1 O1 Ag2 102.64(8) . 1_545 ?
S5 O2 Ag3 122.43(12) . 5_566 ?
S5 O2 Ag3 135.16(13) . . ?
Ag3 O2 Ag3 99.69(8) 5_566 . ?

loop_
_geom_bond_atom_site_label_1
_geom_bond_atom_site_label_2
_geom_bond_distance
_geom_bond_site_symmetry_2
_geom_bond_publ_flag
Ag1 S1 2.4585(7) 2 ?
Ag1 S1 2.4585(7) . y
Ag1 O1 2.492(2) . y
Ag1 O1 2.492(2) 2 ?
Ag1 Ag2 3.0983(5) . y
Ag2 S3 2.4563(7) 2 ?
Ag2 S3 2.4563(7) . y
Ag2 O1 2.519(2) 1_565 y
Ag2 O1 2.519(2) 2_565 ?
Ag3 O2 2.504(2) 5_566 y
Ag3 O2 2.533(2) . y
Ag3 O9 2.547(3) . y
Ag3 S1 2.5724(7) . y
Ag3 O11 2.596(3) . y
Ag3 S3 2.6281(7) 1_545 y
S1 C2 1.796(3) . ?
S1 C6 1.816(3) . ?
C2 S3 1.794(3) . ?
S3 C4 1.811(3) . ?
S3 Ag3 2.6281(7) 1_565 ?
C4 C5 1.527(4) . ?
C5 C6 1.519(4) . ?
S5 O4 1.468(2) . ?
S5 O2 1.475(2) . ?
S5 O1 1.477(2) . ?
S5 O3 1.484(2) . ?
O1 Ag2 2.519(2) 1_545 ?
O2 Ag3 2.504(2) 5_566 ?
